data_2206309
loop_
_publ_author_name
'Xu-Feng Liu'
'Zeng-Pei Zhong'
'Zun-Le Xu'

_publ_section_title
;
 4-[4,5-Bis(4-methoxyphenyl)-1<i>H</i>-imidazol-2-yl]benzonitrile
;
_journal_issue 7
_journal_name_full 'Acta Crystallographica Section E'
_journal_page_first o1976
_journal_page_last o1977
_journal_paper_doi 10.1107/S1600536805016946
_journal_volume 61
_journal_year 2005
_chemical_formula_iupac 'C24 H19 N3 O2'
_chemical_formula_moiety 'C24 H19 N3 O2'
_chemical_formula_sum 'C24 H19 N3 O2'
_chemical_formula_weight 381.42
_chemical_name_systematic
;
4-[4,5-Bis(4-methoxyphenyl)-1H-imidazol-2-yl]benzonitrile
;
_space_group_IT_number 61
_symmetry_cell_setting orthorhombic
_symmetry_space_group_name_Hall '-P 2ac 2ab'
_symmetry_space_group_name_H-M 'P b c a'
_audit_creation_method 'WinGX routine CIF_UPDATE'
_cell_angle_alpha 90.00
_cell_angle_beta 90.00
_cell_angle_gamma 90.00
_cell_formula_units_Z 8
_cell_length_a 9.801(3)
_cell_length_b 15.549(4)
_cell_length_c 26.142(7)
_cell_measurement_reflns_used 4326
_cell_measurement_temperature 273(2)
_cell_measurement_theta_max 27.0
_cell_measurement_theta_min 2.6
_cell_volume 3983.9(19)
_computing_cell_refinement SMART
_computing_data_collection 'SMART (Bruker, 1998)'
_computing_data_reduction 'SAINT (Bruker, 1998)'
_computing_molecular_graphics SHELXTL
_computing_publication_material 'SHELXTL and PLATON (Spek, 1990)'
_computing_structure_refinement SHELXTL
_computing_structure_solution 'SHELXTL (Bruker, 1997)'
_diffrn_measured_fraction_theta_full 0.988
_diffrn_measured_fraction_theta_max 0.999
_diffrn_measurement_device_type 'Bruker SMART CCD 1K area-detector'
_diffrn_measurement_method '\f and \w'
_diffrn_radiation_type MoK\a
_diffrn_radiation_wavelength 0.71073
_diffrn_reflns_av_R_equivalents 0.0408
_diffrn_reflns_limit_h_max 12
_diffrn_reflns_limit_h_min -12
_diffrn_reflns_limit_k_max 19
_diffrn_reflns_limit_k_min -19
_diffrn_reflns_limit_l_max 18
_diffrn_reflns_limit_l_min -33
_diffrn_reflns_number 17659
_diffrn_reflns_theta_full 27.07
_diffrn_reflns_theta_max 27.07
_diffrn_reflns_theta_min 2.58
_diffrn_standards_decay_% 0
_diffrn_standards_number 0
_exptl_absorpt_coefficient_mu 0.083
_exptl_absorpt_correction_T_max 0.9740
_exptl_absorpt_correction_T_min 0.9614
_exptl_absorpt_correction_type multi-scan
_exptl_absorpt_process_details '(SADABS; Sheldrick, 1996)'
_exptl_crystal_colour colorless
_exptl_crystal_density_diffrn 1.272
_exptl_crystal_density_method 'not measured'
_exptl_crystal_description block
_exptl_crystal_F_000 1600
_exptl_crystal_size_max 0.48
_exptl_crystal_size_mid 0.37
_exptl_crystal_size_min 0.32
_refine_diff_density_max 0.38
_refine_diff_density_min -0.56
_refine_ls_extinction_method none
_refine_ls_goodness_of_fit_ref 1.023
_refine_ls_hydrogen_treatment refU
_refine_ls_matrix_type full
_refine_ls_number_parameters 261
_refine_ls_number_reflns 4326
_refine_ls_number_restraints 4
_refine_ls_restrained_S_all 1.024
_refine_ls_R_factor_gt 0.0541
_refine_ls_shift/su_max 0.000
_refine_ls_structure_factor_coef Fsqd
_refine_ls_weighting_details 'calc w = 1/[\s^2^(Fo^2^)+(0.0634P)^2^+2.2522P] where P = (Fo^2^+2Fc^2^)/3'
_refine_ls_weighting_scheme calc
_refine_ls_wR_factor_ref 0.1296
_reflns_number_gt 2563
_reflns_number_total 4326
_reflns_threshold_expression I>2\s(I)
_cod_data_source_file wk6050.cif
_cod_data_source_block I
_cod_depositor_comments
;
The following automatic conversions were performed:
'_symmetry_cell_setting' value 'Orthorhombic' changed to 'orthorhombic'
according to '/home/saulius/struct/CIF-dictionaries/cif_core.dic'
dictionary named 'cif_core.dic' version 2.4.1 from 2010-06-29.

Automatic conversion script
Id: cif_fix_enum 1527 2010-12-29 10:47:43Z saulius 

The following automatic conversions were performed:

'_symmetry_cell_setting' value 'Orthorhombic' changed to
'orthorhombic' according to
/home/saulius/struct/CIF-dictionaries/cif_core.dic dictionary named
'cif_core.dic' version 2.4.1 from 2010-06-29.

Automatic conversion script
Id: cif_fix_values 1715 2011-07-08 13:25:40Z adriana 
;
_cod_original_cell_volume 3984.1(19)
_cod_database_code 2206309
_cod_database_fobs_code 2206309

loop_
_symmetry_equiv_pos_as_xyz
'x, y, z'
'-x+1/2, -y, z+1/2'
'-x, y+1/2, -z+1/2'
'x+1/2, -y+1/2, -z'
'-x, -y, -z'
'x-1/2, y, -z-1/2'
'x, -y-1/2, z-1/2'
'-x-1/2, y-1/2, z'

loop_
_atom_site_label
_atom_site_fract_x
_atom_site_fract_y
_atom_site_fract_z
_atom_site_U_iso_or_equiv
_atom_site_adp_type
_atom_site_calc_flag
_atom_site_refinement_flags
_atom_site_occupancy
_atom_site_disorder_assembly
_atom_site_disorder_group
_atom_site_type_symbol
O1 -0.1756(2) 0.30445(13) 0.00221(6) 0.0669(6) Uani d . 1 . . O
O2A 0.5881(4) 0.4511(3) 0.1531(2) 0.0535(16) Uiso d PD 0.453(10) A 1 O
O2B 0.5977(3) 0.4568(2) 0.1741(2) 0.0599(14) Uiso d PD 0.547(10) A 2 O
N1 -0.03100(18) 0.16509(12) 0.22640(6) 0.0365(4) Uani d . 1 . . N
H1A -0.1083 0.1414 0.2198 0.044 Uiso calc R 1 . . H
N2 0.15676(18) 0.19979(12) 0.26803(6) 0.0375(4) Uani d . 1 . . N
N3 -0.2246(3) -0.02281(18) 0.48686(10) 0.0870(9) Uani d . 1 . . N
C1 0.0502(2) 0.12506(16) 0.36298(8) 0.0426(6) Uani d . 1 . . C
H1 0.1312 0.1561 0.3647 0.051 Uiso calc R 1 . . H
C2 -0.0146(2) 0.11409(14) 0.31590(7) 0.0342(5) Uani d . 1 . . C
C3 0.0395(2) 0.15785(14) 0.27065(8) 0.0344(5) Uani d . 1 . . C
C4 0.1590(2) 0.23811(14) 0.22041(8) 0.0357(5) Uani d . 1 . . C
C5 0.0422(2) 0.21675(14) 0.19388(8) 0.0343(5) Uani d . 1 . . C
C6 -0.1337(2) 0.06622(15) 0.31409(9) 0.0434(6) Uani d . 1 . . C
H6 -0.1770 0.0572 0.2829 0.052 Uiso calc R 1 . . H
C7 -0.1890(3) 0.03175(16) 0.35818(9) 0.0477(6) Uani d . 1 . . C
H7 -0.2695 0.0003 0.3565 0.057 Uiso calc R 1 . . H
C8 -0.1246(3) 0.04394(15) 0.40491(8) 0.0436(6) Uani d . 1 . . C
C9 -0.0042(3) 0.09058(16) 0.40698(9) 0.0467(6) Uani d . 1 . . C
H9 0.0398 0.0986 0.4381 0.056 Uiso calc R 1 . . H
C10 -0.1822(3) 0.00799(18) 0.45080(10) 0.0578(7) Uani d . 1 . . C
C11 0.2726(2) 0.29387(15) 0.20442(8) 0.0386(5) Uani d . 1 A . C
C12 0.3309(3) 0.35160(17) 0.23854(10) 0.0514(6) Uani d . 1 . . C
H12 0.2973 0.3551 0.2718 0.062 Uiso calc R 1 . . H
C13 0.4376(3) 0.40379(18) 0.22395(12) 0.0629(8) Uani d . 1 A . C
H13 0.4748 0.4419 0.2476 0.076 Uiso calc R 1 . . H
C14 0.4902(2) 0.40073(16) 0.17515(13) 0.0615(8) Uani d D 1 . . C
C15 0.4324(3) 0.34407(18) 0.14061(11) 0.0585(8) Uani d . 1 A . C
H15 0.4656 0.3414 0.1073 0.070 Uiso calc R 1 . . H
C16 0.3252(2) 0.29106(16) 0.15525(10) 0.0456(6) Uani d . 1 . . C
H16 0.2880 0.2530 0.1316 0.055 Uiso calc R 1 A . H
C17 -0.0113(2) 0.23867(14) 0.14317(8) 0.0353(5) Uani d . 1 . . C
C18 -0.0015(2) 0.32100(15) 0.12327(8) 0.0412(5) Uani d . 1 . . C
H18 0.0428 0.3636 0.1419 0.049 Uiso calc R 1 . . H
C19 -0.0565(2) 0.34054(16) 0.07613(9) 0.0452(6) Uani d . 1 . . C
H19 -0.0481 0.3959 0.0631 0.054 Uiso calc R 1 . . H
C20 -0.1239(2) 0.27831(17) 0.04820(8) 0.0441(6) Uani d . 1 . . C
C21 -0.1337(3) 0.19588(17) 0.06687(8) 0.0482(6) Uani d . 1 . . C
H21 -0.1776 0.1534 0.0480 0.058 Uiso calc R 1 . . H
C22 -0.0774(2) 0.17702(16) 0.11402(8) 0.0435(6) Uani d . 1 . . C
H22 -0.0840 0.1212 0.1266 0.052 Uiso calc R 1 . . H
C23 -0.2822(4) 0.2570(2) -0.01908(11) 0.0846(11) Uani d . 1 . . C
H23A -0.3084 0.2821 -0.0511 0.127 Uiso calc R 1 . . H
H23B -0.3587 0.2573 0.0038 0.127 Uiso calc R 1 . . H
H23C -0.2527 0.1988 -0.0246 0.127 Uiso calc R 1 . . H
C24A 0.6389(7) 0.4476(4) 0.1032(2) 0.060(2) Uiso d PD 0.453(10) A 1 C
H24A 0.7100 0.4896 0.0993 0.090 Uiso calc PR 0.453(10) A 1 H
H24B 0.5667 0.4596 0.0795 0.090 Uiso calc PR 0.453(10) A 1 H
H24C 0.6750 0.3913 0.0967 0.090 Uiso calc PR 0.453(10) A 1 H
C24B 0.6769(6) 0.4419(4) 0.1306(3) 0.078(2) Uiso d PD 0.547(10) A 2 C
H24D 0.7534 0.4805 0.1305 0.117 Uiso calc PR 0.547(10) A 2 H
H24E 0.6227 0.4514 0.1006 0.117 Uiso calc PR 0.547(10) A 2 H
H24F 0.7091 0.3836 0.1309 0.117 Uiso calc PR 0.547(10) A 2 H

loop_
_atom_site_aniso_label
_atom_site_aniso_U_11
_atom_site_aniso_U_22
_atom_site_aniso_U_33
_atom_site_aniso_U_12
_atom_site_aniso_U_13
_atom_site_aniso_U_23
O1 0.0731(13) 0.0811(14) 0.0465(10) -0.0207(11) -0.0216(9) 0.0206(10)
N1 0.0314(9) 0.0441(11) 0.0341(10) -0.0072(8) -0.0013(7) -0.0002(8)
N2 0.0312(10) 0.0452(11) 0.0362(10) -0.0021(9) -0.0015(8) 0.0025(8)
N3 0.123(3) 0.0772(19) 0.0605(16) -0.0118(17) 0.0285(16) 0.0173(14)
C1 0.0370(12) 0.0502(14) 0.0406(12) -0.0026(11) -0.0040(10) 0.0034(11)
C2 0.0306(11) 0.0363(12) 0.0357(11) 0.0029(10) 0.0005(9) 0.0023(9)
C3 0.0312(11) 0.0390(12) 0.0330(11) 0.0004(10) -0.0004(9) -0.0003(9)
C4 0.0319(11) 0.0400(13) 0.0350(11) -0.0009(10) 0.0026(9) -0.0004(9)
C5 0.0313(11) 0.0388(12) 0.0330(11) -0.0023(10) 0.0031(9) -0.0008(9)
C6 0.0443(14) 0.0446(14) 0.0412(13) -0.0043(11) -0.0032(10) 0.0023(10)
C7 0.0472(14) 0.0429(14) 0.0531(15) -0.0111(12) 0.0033(11) 0.0063(11)
C8 0.0549(15) 0.0368(13) 0.0393(12) 0.0024(12) 0.0084(11) 0.0053(10)
C9 0.0529(15) 0.0514(15) 0.0358(12) 0.0000(13) -0.0041(11) 0.0038(11)
C10 0.0739(19) 0.0497(16) 0.0499(15) -0.0016(15) 0.0118(13) 0.0092(13)
C11 0.0295(11) 0.0409(13) 0.0455(13) 0.0006(10) -0.0027(9) 0.0063(10)
C12 0.0471(14) 0.0529(16) 0.0543(15) -0.0068(13) -0.0078(12) 0.0037(12)
C13 0.0485(16) 0.0516(17) 0.089(2) -0.0145(14) -0.0167(15) 0.0069(15)
C14 0.0297(13) 0.0402(15) 0.115(3) -0.0059(12) 0.0046(15) 0.0234(16)
C15 0.0431(14) 0.0549(17) 0.0774(19) 0.0078(14) 0.0225(13) 0.0215(14)
C16 0.0369(13) 0.0468(14) 0.0531(14) 0.0026(11) 0.0057(11) 0.0059(11)
C17 0.0312(11) 0.0434(13) 0.0313(11) -0.0017(10) 0.0018(9) -0.0004(9)
C18 0.0389(12) 0.0427(13) 0.0419(12) -0.0048(11) -0.0024(10) -0.0030(10)
C19 0.0457(13) 0.0436(14) 0.0462(13) -0.0021(12) -0.0017(11) 0.0087(11)
C20 0.0416(13) 0.0569(16) 0.0337(12) -0.0058(12) -0.0014(10) 0.0070(10)
C21 0.0547(15) 0.0542(16) 0.0357(12) -0.0168(13) -0.0063(11) -0.0017(11)
C22 0.0502(14) 0.0429(14) 0.0375(12) -0.0103(12) -0.0003(10) 0.0046(10)
C23 0.091(2) 0.106(3) 0.0569(18) -0.024(2) -0.0336(17) 0.0160(18)

loop_
_atom_type_symbol
_atom_type_description
_atom_type_scat_dispersion_real
_atom_type_scat_dispersion_imag
_atom_type_scat_source
C C 0.0033 0.0016 'International Tables Vol C Tables 4.2.6.8 and 6.1.1.4'
H H 0 0 'International Tables Vol C Tables 4.2.6.8 and 6.1.1.4'
O O 0.0106 0.006 'International Tables Vol C Tables 4.2.6.8 and 6.1.1.4'

loop_
_geom_angle_atom_site_label_1
_geom_angle_atom_site_label_2
_geom_angle_atom_site_label_3
_geom_angle
C20 O1 C23 118.1(2)
C14 O2A C24A 128.5(5)
C14 O2B C24B 109.7(4)
C3 N1 C5 108.16(17)
C3 N1 H1A 125.9
C5 N1 H1A 125.9
C3 N2 C4 105.87(17)
C9 C1 C2 120.9(2)
C9 C1 H1 119.6
C2 C1 H1 119.6
C6 C2 C1 118.6(2)
C6 C2 C3 121.81(19)
C1 C2 C3 119.4(2)
N2 C3 N1 111.01(18)
N2 C3 C2 125.83(18)
N1 C3 C2 123.02(19)
C5 C4 N2 109.63(18)
C5 C4 C11 128.84(19)
N2 C4 C11 121.52(18)
N1 C5 C4 105.28(18)
N1 C5 C17 120.63(18)
C4 C5 C17 134.1(2)
C7 C6 C2 120.7(2)
C7 C6 H6 119.7
C2 C6 H6 119.7
C6 C7 C8 120.2(2)
C6 C7 H7 119.9
C8 C7 H7 119.9
C9 C8 C7 119.5(2)
C9 C8 C10 120.3(2)
C7 C8 C10 120.1(2)
C1 C9 C8 120.1(2)
C1 C9 H9 120.0
C8 C9 H9 120.0
N3 C10 C8 177.5(3)
C16 C11 C12 117.6(2)
C16 C11 C4 121.8(2)
C12 C11 C4 120.6(2)
C13 C12 C11 121.0(3)
C13 C12 H12 119.5
C11 C12 H12 119.5
C14 C13 C12 121.4(3)
C14 C13 H13 119.3
C12 C13 H13 119.3
O2A C14 C13 129.4(4)
O2B C14 C13 106.5(3)
O2A C14 C15 112.1(4)
O2B C14 C15 135.2(3)
C13 C14 C15 118.3(2)
C14 C15 C16 120.5(2)
C14 C15 H15 119.7
C16 C15 H15 119.7
C11 C16 C15 121.2(3)
C11 C16 H16 119.4
C15 C16 H16 119.4
C22 C17 C18 117.7(2)
C22 C17 C5 120.3(2)
C18 C17 C5 122.0(2)
C19 C18 C17 120.8(2)
C19 C18 H18 119.6
C17 C18 H18 119.6
C18 C19 C20 120.4(2)
C18 C19 H19 119.8
C20 C19 H19 119.8
O1 C20 C21 124.3(2)
O1 C20 C19 115.8(2)
C21 C20 C19 119.9(2)
C20 C21 C22 119.1(2)
C20 C21 H21 120.4
C22 C21 H21 120.4
C21 C22 C17 122.0(2)
C21 C22 H22 119.0
C17 C22 H22 119.0
O1 C23 H23A 109.5
O1 C23 H23B 109.5
H23A C23 H23B 109.5
O1 C23 H23C 109.5
H23A C23 H23C 109.5
H23B C23 H23C 109.5
O2A C24A H24A 109.5
O2A C24A H24B 109.5
H24A C24A H24B 109.5
O2A C24A H24C 109.5
H24A C24A H24C 109.5
H24B C24A H24C 109.5
O2B C24B H24D 109.5
O2B C24B H24E 109.5
H24D C24B H24E 109.5
O2B C24B H24F 109.5
H24D C24B H24F 109.5
H24E C24B H24F 109.5

loop_
_geom_bond_atom_site_label_1
_geom_bond_atom_site_label_2
_geom_bond_distance
O1 C20 1.367(3)
O1 C23 1.395(3)
O2A C14 1.3663(10)
O2A C24A 1.3961(11)
O2B C14 1.3677(10)
O2B C24B 1.3966(11)
N1 C3 1.352(2)
N1 C5 1.372(3)
N1 H1A 0.8600
N2 C3 1.323(3)
N2 C4 1.380(3)
N3 C10 1.136(3)
C1 C9 1.377(3)
C1 C2 1.395(3)
C1 H1 0.9300
C2 C6 1.386(3)
C2 C3 1.464(3)
C4 C5 1.380(3)
C4 C11 1.472(3)
C5 C17 1.466(3)
C6 C7 1.381(3)
C6 H6 0.9300
C7 C8 1.388(3)
C7 H7 0.9300
C8 C9 1.386(3)
C8 C10 1.439(3)
C9 H9 0.9300
C11 C16 1.386(3)
C11 C12 1.388(3)
C12 C13 1.378(4)
C12 H12 0.9300
C13 C14 1.377(4)
C13 H13 0.9300
C14 C15 1.383(4)
C15 C16 1.390(3)
C15 H15 0.9300
C16 H16 0.9300
C17 C22 1.385(3)
C17 C18 1.385(3)
C18 C19 1.379(3)
C18 H18 0.9300
C19 C20 1.381(3)
C19 H19 0.9300
C20 C21 1.375(3)
C21 C22 1.382(3)
C21 H21 0.9300
C22 H22 0.9300
C23 H23A 0.9600
C23 H23B 0.9600
C23 H23C 0.9600
C24A H24A 0.9600
C24A H24B 0.9600
C24A H24C 0.9600
C24B H24D 0.9600
C24B H24E 0.9600
C24B H24F 0.9600

loop_
_geom_torsion_atom_site_label_1
_geom_torsion_atom_site_label_2
_geom_torsion_atom_site_label_3
_geom_torsion_atom_site_label_4
_geom_torsion
C9 C1 C2 C6 -1.3(3)
C9 C1 C2 C3 174.7(2)
C4 N2 C3 N1 2.1(2)
C4 N2 C3 C2 -173.7(2)
C5 N1 C3 N2 -2.0(2)
C5 N1 C3 C2 173.91(19)
C6 C2 C3 N2 -175.1(2)
C1 C2 C3 N2 9.1(3)
C6 C2 C3 N1 9.6(3)
C1 C2 C3 N1 -166.2(2)
C3 N2 C4 C5 -1.4(2)
C3 N2 C4 C11 177.4(2)
C3 N1 C5 C4 1.1(2)
C3 N1 C5 C17 -178.0(2)
N2 C4 C5 N1 0.2(2)
C11 C4 C5 N1 -178.5(2)
N2 C4 C5 C17 179.1(2)
C11 C4 C5 C17 0.4(4)
C1 C2 C6 C7 1.5(3)
C3 C2 C6 C7 -174.4(2)
C2 C6 C7 C8 -0.7(4)
C6 C7 C8 C9 -0.3(4)
C6 C7 C8 C10 -180.0(2)
C2 C1 C9 C8 0.3(4)
C7 C8 C9 C1 0.5(4)
C10 C8 C9 C1 -179.8(2)
C5 C4 C11 C16 -41.6(3)
N2 C4 C11 C16 139.9(2)
C5 C4 C11 C12 138.3(2)
N2 C4 C11 C12 -40.2(3)
C16 C11 C12 C13 -0.3(4)
C4 C11 C12 C13 179.7(2)
C11 C12 C13 C14 0.0(4)
C24A O2A C14 O2B 162.0(10)
C24A O2A C14 C13 -179.1(5)
C24A O2A C14 C15 -4.3(6)
C24B O2B C14 O2A -29.9(6)
C24B O2B C14 C13 165.2(4)
C24B O2B C14 C15 -11.9(6)
C12 C13 C14 O2A 175.0(3)
C12 C13 C14 O2B -177.2(3)
C12 C13 C14 C15 0.5(4)
O2A C14 C15 C16 -176.2(3)
O2B C14 C15 C16 176.1(3)
C13 C14 C15 C16 -0.8(4)
C12 C11 C16 C15 0.1(3)
C4 C11 C16 C15 180.0(2)
C14 C15 C16 C11 0.5(4)
N1 C5 C17 C22 -40.5(3)
C4 C5 C17 C22 140.8(3)
N1 C5 C17 C18 137.8(2)
C4 C5 C17 C18 -41.0(4)
C22 C17 C18 C19 0.4(3)
C5 C17 C18 C19 -178.0(2)
C17 C18 C19 C20 0.8(4)
C23 O1 C20 C21 23.1(4)
C23 O1 C20 C19 -157.8(3)
C18 C19 C20 O1 179.4(2)
C18 C19 C20 C21 -1.5(4)
O1 C20 C21 C22 -179.9(2)
C19 C20 C21 C22 1.1(4)
C20 C21 C22 C17 0.1(4)
C18 C17 C22 C21 -0.8(3)
C5 C17 C22 C21 177.6(2)
